data_1556295
loop_
_publ_author_name
'Liu, Hao'
'Zhao, Weizhen'
'Yu, Jiangang'
'Yang, Wenhong'
'Hao, Xiang'
'Redshaw, Carl'
'Chen, Langqiu'
'Sun, Wen-Hua'

_publ_section_title
;
 Synthesis, characterization and ethylenepolymerization behavior of nickel
 dihalide complexes bearing bulky unsymmetrical \a-diimine ligands
;
_journal_issue 2
_journal_name_full 'Catal. Sci. Technol.'
_journal_page_first 415
_journal_paper_doi 10.1039/C1CY00319D
_journal_volume 2
_journal_year 2012
_chemical_formula_sum 'C56 H48 Br2 N2 Ni'
_chemical_formula_weight 967.49
_space_group_IT_number 14
_space_group_name_Hall '-P 2ybc'
_space_group_name_H-M_alt 'P 1 21/c 1'
_symmetry_cell_setting monoclinic
_symmetry_space_group_name_H-M 'P 1 21/c 1'
_atom_sites_solution_hydrogens geom
_atom_sites_solution_primary direct
_atom_sites_solution_secondary difmap
_audit_creation_method SHELXL-97
_cell_angle_alpha 90.00
_cell_angle_beta 106.96(3)
_cell_angle_gamma 90.00
_cell_formula_units_Z 4
_cell_length_a 15.352(3)
_cell_length_b 22.551(5)
_cell_length_c 15.380(3)
_cell_measurement_reflns_used 13210
_cell_measurement_temperature 173(2)
_cell_measurement_theta_max 25.0270
_cell_measurement_theta_min 1.3842
_cell_volume 5093(2)
_computing_cell_refinement 'CrystalClear (Rigaku Inc., 2007)'
_computing_data_collection 'CrystalClear (Rigaku Inc., 2007)'
_computing_data_reduction 'CrystalClear (Rigaku Inc., 2007)'
_computing_molecular_graphics 'XP in Siemens SHELXTL (Sheldrick, 1994)'
_computing_publication_material 'SHELX97 (Sheldrick, 1997)'
_computing_structure_refinement 'SHELXL-97 (Sheldrick, 1997)'
_computing_structure_solution 'SHELXS-97 (Sheldrick, 1990)'
_diffrn_ambient_temperature 173(2)
_diffrn_measured_fraction_theta_full 0.998
_diffrn_measured_fraction_theta_max 0.998
_diffrn_measurement_device_type 'MM007-HF CCD(Saturn 724+)'
_diffrn_measurement_method '\w scans at fixed \c = 45\%'
_diffrn_radiation_monochromator graphite
_diffrn_radiation_source 'fine-focus sealed tube'
_diffrn_radiation_type MoK\a
_diffrn_radiation_wavelength 0.71073
_diffrn_reflns_av_R_equivalents 0.0898
_diffrn_reflns_av_sigmaI/netI 0.0763
_diffrn_reflns_limit_h_max 17
_diffrn_reflns_limit_h_min -18
_diffrn_reflns_limit_k_max 26
_diffrn_reflns_limit_k_min -23
_diffrn_reflns_limit_l_max 18
_diffrn_reflns_limit_l_min -18
_diffrn_reflns_number 35074
_diffrn_reflns_theta_full 25.05
_diffrn_reflns_theta_max 25.05
_diffrn_reflns_theta_min 1.39
_diffrn_standards_decay_% none
_diffrn_standards_interval_count none
_diffrn_standards_interval_time none
_diffrn_standards_number none
_exptl_absorpt_coefficient_mu 1.986
_exptl_absorpt_correction_T_max 0.9428
_exptl_absorpt_correction_T_min 0.6691
_exptl_absorpt_correction_type multi-scan
_exptl_crystal_colour brown
_exptl_crystal_density_diffrn 1.262
_exptl_crystal_density_method 'not measured'
_exptl_crystal_description platelet
_exptl_crystal_F_000 1984
_exptl_crystal_size_max 0.22
_exptl_crystal_size_mid 0.21
_exptl_crystal_size_min 0.03
_platon_squeeze_details ' ?'
_refine_diff_density_max 0.679
_refine_diff_density_min -0.467
_refine_diff_density_rms 0.116
_refine_ls_extinction_method none
_refine_ls_goodness_of_fit_ref 1.105
_refine_ls_hydrogen_treatment constr
_refine_ls_matrix_type full
_refine_ls_number_parameters 550
_refine_ls_number_reflns 9011
_refine_ls_number_restraints 0
_refine_ls_restrained_S_all 1.105
_refine_ls_R_factor_all 0.0937
_refine_ls_R_factor_gt 0.0683
_refine_ls_shift/su_max 0.001
_refine_ls_shift/su_mean 0.000
_refine_ls_structure_factor_coef Fsqd
_refine_ls_weighting_details 'calc w=1/[\s^2^(Fo^2^)+(0.0660P)^2^+4.7031P] where P=(Fo^2^+2Fc^2^)/3'
_refine_ls_weighting_scheme calc
_refine_ls_wR_factor_gt 0.1528
_refine_ls_wR_factor_ref 0.1664
_reflns_number_gt 6827
_reflns_number_total 9011
_reflns_threshold_expression >2sigma(I)
_cod_data_source_file c1cy00319d.txt
_cod_data_source_block C5
_cod_depositor_comments
;
The following automatic conversions were performed:

data item '_symmetry_cell_setting' value 'Monoclinic' was changed to
'monoclinic' in accordance with the
/home/saulius/struct/COD-crude-data/automatic-downloads/DataCite-retrospective/RSC/depositions/lib/dictionaries/cif_core.dic
dictionary named 'cif_core.dic' version 2.4.2 last updated on
2011-04-26.

Automatic conversion script
Id: cif_fix_values 6909 2019-04-08 15:41:33Z antanas 
;
_cod_original_cell_volume 5093.0(18)
_cod_original_sg_symbol_H-M P2(1)/c
_cod_database_code 1556295

loop_
_symmetry_equiv_pos_as_xyz
'x, y, z'
'-x, y+1/2, -z+1/2'
'-x, -y, -z'
'x, -y-1/2, z-1/2'

loop_
_atom_site_label
_atom_site_type_symbol
_atom_site_fract_x
_atom_site_fract_y
_atom_site_fract_z
_atom_site_U_iso_or_equiv
_atom_site_adp_type
_atom_site_occupancy
_atom_site_symmetry_multiplicity
_atom_site_calc_flag
_atom_site_refinement_flags
Ni1 Ni 0.16042(4) 0.55066(3) 0.29211(4) 0.03048(18) Uani 1 1 d .
N2 N 0.1916(2) 0.63680(16) 0.2746(2) 0.0236(8) Uani 1 1 d .
Br1 Br 0.15216(5) 0.47618(3) 0.18564(5) 0.0557(2) Uani 1 1 d .
N1 N 0.0353(3) 0.58501(17) 0.2760(2) 0.0253(9) Uani 1 1 d .
Br2 Br 0.23978(4) 0.53404(3) 0.44385(4) 0.0558(2) Uani 1 1 d .
C46 C -0.0460(3) 0.5550(2) 0.2806(3) 0.0253(10) Uani 1 1 d .
C13 C 0.2786(3) 0.66120(19) 0.2748(3) 0.0235(10) Uani 1 1 d .
C2 C 0.1073(3) 0.7349(2) 0.2641(3) 0.0254(10) Uani 1 1 d .
C6 C -0.0285(3) 0.7980(2) 0.2521(3) 0.0320(11) Uani 1 1 d .
C11 C -0.0339(3) 0.6883(2) 0.2565(3) 0.0270(10) Uani 1 1 d .
C51 C -0.0664(3) 0.5559(2) 0.3647(3) 0.0263(10) Uani 1 1 d .
C12 C 0.0342(3) 0.6417(2) 0.2661(3) 0.0262(10) Uani 1 1 d .
C18 C 0.3354(3) 0.6874(2) 0.3525(3) 0.0275(10) Uani 1 1 d .
C15 C 0.3900(3) 0.6773(2) 0.1957(3) 0.0261(10) Uani 1 1 d .
H15A H 0.4090 0.6738 0.1424 0.031 Uiso 1 1 calc R
C14 C 0.3061(3) 0.65494(18) 0.1955(3) 0.0219(10) Uani 1 1 d .
C19 C 0.2411(3) 0.6266(2) 0.1107(3) 0.0264(10) Uani 1 1 d .
H19A H 0.2146 0.5907 0.1313 0.032 Uiso 1 1 calc R
C17 C 0.4188(3) 0.7094(2) 0.3492(3) 0.0288(11) Uani 1 1 d .
H17A H 0.4576 0.7282 0.4016 0.035 Uiso 1 1 calc R
C1 C 0.1241(3) 0.67162(19) 0.2692(3) 0.0235(10) Uani 1 1 d .
C47 C -0.1010(3) 0.5259(2) 0.2046(3) 0.0281(11) Uani 1 1 d .
C3 C 0.1604(4) 0.7848(2) 0.2675(3) 0.0330(11) Uani 1 1 d .
H3A H 0.2233 0.7814 0.2720 0.040 Uiso 1 1 calc R
C27 C 0.3047(3) 0.6406(2) -0.0241(3) 0.0342(12) Uani 1 1 d .
H27A H 0.2753 0.6781 -0.0360 0.041 Uiso 1 1 calc R
C10 C -0.1252(3) 0.6891(2) 0.2494(3) 0.0338(12) Uani 1 1 d .
H10A H -0.1584 0.6534 0.2483 0.041 Uiso 1 1 calc R
C48 C -0.1779(3) 0.4970(2) 0.2142(3) 0.0350(12) Uani 1 1 d .
H48A H -0.2162 0.4766 0.1633 0.042 Uiso 1 1 calc R
C9 C -0.1680(4) 0.7453(2) 0.2437(4) 0.0416(13) Uani 1 1 d .
H9A H -0.2312 0.7467 0.2382 0.050 Uiso 1 1 calc R
C7 C 0.0136(3) 0.7423(2) 0.2567(3) 0.0271(10) Uani 1 1 d .
C42 C 0.6323(4) 0.6404(3) 0.0665(4) 0.0465(14) Uani 1 1 d .
H42A H 0.6500 0.6199 0.0205 0.056 Uiso 1 1 calc R
C49 C -0.2005(3) 0.4970(2) 0.2943(3) 0.0343(12) Uani 1 1 d .
C26 C 0.2920(3) 0.6056(2) 0.0452(3) 0.0269(10) Uani 1 1 d .
C32 C 0.5413(3) 0.7282(2) 0.2744(3) 0.0305(11) Uani 1 1 d .
H32A H 0.5839 0.7164 0.3344 0.037 Uiso 1 1 calc R
C29 C 0.4024(4) 0.5677(3) -0.0610(4) 0.0425(14) Uani 1 1 d .
H29A H 0.4410 0.5554 -0.0960 0.051 Uiso 1 1 calc R
C45 C 0.3093(3) 0.6914(2) 0.4403(3) 0.0345(12) Uani 1 1 d .
H45A H 0.3579 0.7115 0.4867 0.052 Uiso 1 1 calc R
H45B H 0.3006 0.6514 0.4612 0.052 Uiso 1 1 calc R
H45C H 0.2525 0.7140 0.4296 0.052 Uiso 1 1 calc R
C39 C 0.5766(3) 0.6987(2) 0.2002(3) 0.0293(11) Uani 1 1 d .
C21 C 0.1731(3) 0.7289(2) 0.0642(3) 0.0330(12) Uani 1 1 d .
H21A H 0.2317 0.7455 0.0905 0.040 Uiso 1 1 calc R
C20 C 0.1615(3) 0.6680(2) 0.0661(3) 0.0283(11) Uani 1 1 d .
C5 C 0.0284(4) 0.8477(2) 0.2571(3) 0.0361(12) Uani 1 1 d .
H5A H 0.0038 0.8865 0.2553 0.043 Uiso 1 1 calc R
C50 C -0.1451(3) 0.5269(2) 0.3685(3) 0.0330(12) Uani 1 1 d .
H50A H -0.1614 0.5277 0.4235 0.040 Uiso 1 1 calc R
C44 C 0.6153(4) 0.6427(2) 0.2162(4) 0.0408(13) Uani 1 1 d .
H44A H 0.6230 0.6239 0.2732 0.049 Uiso 1 1 calc R
C34 C 0.4745(4) 0.8296(2) 0.2163(4) 0.0476(15) Uani 1 1 d .
H34A H 0.4179 0.8113 0.1865 0.057 Uiso 1 1 calc R
C54 C -0.0846(4) 0.5291(2) 0.1128(3) 0.0389(13) Uani 1 1 d .
H54A H -0.0940 0.4894 0.0841 0.047 Uiso 1 1 calc R
H54B H -0.0206 0.5409 0.1205 0.047 Uiso 1 1 calc R
C8 C -0.1228(4) 0.7972(2) 0.2458(3) 0.0404(13) Uani 1 1 d .
H8A H -0.1547 0.8336 0.2429 0.048 Uiso 1 1 calc R
C31 C 0.3340(3) 0.5506(2) 0.0591(3) 0.0354(12) Uani 1 1 d .
H31A H 0.3258 0.5254 0.1057 0.043 Uiso 1 1 calc R
C16 C 0.4473(3) 0.7048(2) 0.2719(3) 0.0282(11) Uani 1 1 d .
C40 C 0.5671(3) 0.7253(2) 0.1167(3) 0.0350(12) Uani 1 1 d .
H40A H 0.5405 0.7636 0.1048 0.042 Uiso 1 1 calc R
C33 C 0.5451(4) 0.7952(2) 0.2693(3) 0.0362(12) Uani 1 1 d .
C52 C -0.0049(4) 0.5877(2) 0.4448(3) 0.0414(13) Uani 1 1 d .
H52A H -0.0024 0.6300 0.4281 0.050 Uiso 1 1 calc R
H52B H 0.0573 0.5714 0.4562 0.050 Uiso 1 1 calc R
C4 C 0.1189(4) 0.8406(2) 0.2643(3) 0.0366(12) Uani 1 1 d .
H4A H 0.1553 0.8750 0.2673 0.044 Uiso 1 1 calc R
C53 C -0.0300(4) 0.5850(3) 0.5333(3) 0.0452(14) Uani 1 1 d .
H53A H 0.0151 0.6071 0.5805 0.068 Uiso 1 1 calc R
H53B H -0.0308 0.5436 0.5522 0.068 Uiso 1 1 calc R
H53C H -0.0904 0.6025 0.5243 0.068 Uiso 1 1 calc R
C35 C 0.4847(5) 0.8901(3) 0.2057(5) 0.0594(18) Uani 1 1 d .
H35A H 0.4362 0.9124 0.1671 0.071 Uiso 1 1 calc R
C23 C 0.0159(4) 0.7416(3) -0.0130(4) 0.0540(16) Uani 1 1 d .
H23A H -0.0343 0.7668 -0.0399 0.065 Uiso 1 1 calc R
C30 C 0.3882(4) 0.5316(2) 0.0057(4) 0.0447(14) Uani 1 1 d .
H30A H 0.4155 0.4934 0.0155 0.054 Uiso 1 1 calc R
C38 C 0.6254(4) 0.8248(3) 0.3141(4) 0.0504(15) Uani 1 1 d .
H38A H 0.6754 0.8031 0.3515 0.061 Uiso 1 1 calc R
C41 C 0.5959(4) 0.6966(3) 0.0506(4) 0.0421(13) Uani 1 1 d .
H41A H 0.5907 0.7157 -0.0058 0.051 Uiso 1 1 calc R
C56 C -0.2850(4) 0.4660(3) 0.3023(4) 0.0519(16) Uani 1 1 d .
H56A H -0.2893 0.4706 0.3643 0.078 Uiso 1 1 calc R
H56B H -0.2817 0.4238 0.2886 0.078 Uiso 1 1 calc R
H56C H -0.3388 0.4836 0.2591 0.078 Uiso 1 1 calc R
C43 C 0.6424(4) 0.6146(3) 0.1489(4) 0.0501(15) Uani 1 1 d .
H43A H 0.6689 0.5763 0.1603 0.060 Uiso 1 1 calc R
C24 C 0.0036(4) 0.6817(3) -0.0121(4) 0.0557(17) Uani 1 1 d .
H24A H -0.0552 0.6655 -0.0391 0.067 Uiso 1 1 calc R
C36 C 0.5640(6) 0.9176(3) 0.2506(5) 0.068(2) Uani 1 1 d .
H36A H 0.5707 0.9591 0.2438 0.082 Uiso 1 1 calc R
C25 C 0.0761(4) 0.6442(3) 0.0280(3) 0.0417(13) Uani 1 1 d .
H25A H 0.0668 0.6026 0.0291 0.050 Uiso 1 1 calc R
C37 C 0.6327(5) 0.8858(3) 0.3045(5) 0.0664(19) Uani 1 1 d .
H37A H 0.6874 0.9053 0.3367 0.080 Uiso 1 1 calc R
C28 C 0.3594(4) 0.6221(3) -0.0762(3) 0.0409(13) Uani 1 1 d .
H28A H 0.3674 0.6471 -0.1230 0.049 Uiso 1 1 calc R
C22 C 0.1008(4) 0.7655(3) 0.0247(4) 0.0447(14) Uani 1 1 d .
H22A H 0.1096 0.8072 0.0236 0.054 Uiso 1 1 calc R
C55 C -0.1481(5) 0.5734(3) 0.0508(4) 0.0568(17) Uani 1 1 d .
H55A H -0.1354 0.5747 -0.0080 0.085 Uiso 1 1 calc R
H55B H -0.1384 0.6128 0.0788 0.085 Uiso 1 1 calc R
H55C H -0.2114 0.5613 0.0418 0.085 Uiso 1 1 calc R

loop_
_atom_site_aniso_label
_atom_site_aniso_U_11
_atom_site_aniso_U_22
_atom_site_aniso_U_33
_atom_site_aniso_U_23
_atom_site_aniso_U_13
_atom_site_aniso_U_12
Ni1 0.0320(4) 0.0250(4) 0.0389(4) 0.0028(3) 0.0174(3) 0.0005(3)
N2 0.026(2) 0.024(2) 0.0233(19) 0.0007(16) 0.0106(17) -0.0043(17)
Br1 0.0647(4) 0.0408(4) 0.0697(4) -0.0168(3) 0.0322(4) 0.0031(3)
N1 0.026(2) 0.027(2) 0.024(2) 0.0006(16) 0.0103(17) -0.0035(17)
Br2 0.0580(4) 0.0626(4) 0.0443(4) 0.0194(3) 0.0109(3) -0.0043(3)
C46 0.027(2) 0.025(3) 0.027(2) -0.0013(19) 0.014(2) -0.003(2)
C13 0.023(2) 0.022(2) 0.026(2) 0.0025(19) 0.009(2) 0.0032(19)
C2 0.032(3) 0.027(3) 0.020(2) -0.0019(19) 0.013(2) -0.001(2)
C6 0.041(3) 0.030(3) 0.023(2) 0.000(2) 0.006(2) 0.003(2)
C11 0.030(3) 0.025(3) 0.028(2) -0.001(2) 0.012(2) -0.001(2)
C51 0.022(2) 0.030(3) 0.028(2) -0.003(2) 0.008(2) -0.004(2)
C12 0.029(3) 0.030(3) 0.023(2) -0.001(2) 0.013(2) -0.005(2)
C18 0.027(3) 0.031(3) 0.027(2) -0.003(2) 0.011(2) 0.003(2)
C15 0.024(2) 0.030(3) 0.026(2) -0.002(2) 0.009(2) -0.001(2)
C14 0.030(3) 0.017(2) 0.022(2) -0.0007(18) 0.013(2) 0.0013(19)
C19 0.031(3) 0.025(3) 0.023(2) -0.0014(19) 0.008(2) -0.006(2)
C17 0.031(3) 0.036(3) 0.021(2) -0.004(2) 0.009(2) -0.005(2)
C1 0.029(2) 0.024(2) 0.021(2) 0.0029(18) 0.012(2) 0.003(2)
C47 0.029(3) 0.026(3) 0.031(3) -0.003(2) 0.012(2) 0.001(2)
C3 0.037(3) 0.030(3) 0.035(3) 0.004(2) 0.014(2) -0.003(2)
C27 0.039(3) 0.038(3) 0.028(3) -0.001(2) 0.012(2) 0.005(2)
C10 0.026(3) 0.042(3) 0.036(3) -0.007(2) 0.012(2) -0.001(2)
C48 0.033(3) 0.033(3) 0.036(3) -0.002(2) 0.006(2) -0.006(2)
C9 0.029(3) 0.046(3) 0.051(3) 0.001(3) 0.013(3) 0.008(3)
C7 0.032(3) 0.026(3) 0.026(2) 0.003(2) 0.013(2) 0.001(2)
C42 0.040(3) 0.051(4) 0.055(4) -0.013(3) 0.024(3) 0.004(3)
C49 0.032(3) 0.035(3) 0.035(3) 0.002(2) 0.009(2) -0.003(2)
C26 0.025(2) 0.028(3) 0.027(2) -0.005(2) 0.006(2) -0.005(2)
C32 0.027(3) 0.036(3) 0.029(2) -0.003(2) 0.008(2) -0.006(2)
C29 0.031(3) 0.061(4) 0.034(3) -0.016(3) 0.005(2) 0.001(3)
C45 0.036(3) 0.043(3) 0.029(3) -0.006(2) 0.016(2) -0.004(2)
C39 0.021(2) 0.033(3) 0.036(3) -0.006(2) 0.013(2) -0.003(2)
C21 0.033(3) 0.040(3) 0.027(2) 0.005(2) 0.009(2) 0.010(2)
C20 0.033(3) 0.037(3) 0.018(2) 0.005(2) 0.012(2) 0.000(2)
C5 0.056(4) 0.018(3) 0.035(3) -0.001(2) 0.016(3) 0.007(2)
C50 0.035(3) 0.037(3) 0.029(3) -0.001(2) 0.011(2) -0.009(2)
C44 0.042(3) 0.040(3) 0.042(3) 0.007(2) 0.015(3) 0.009(3)
C34 0.045(3) 0.036(3) 0.072(4) -0.006(3) 0.033(3) -0.004(3)
C54 0.042(3) 0.046(3) 0.032(3) -0.013(2) 0.017(3) -0.007(3)
C8 0.037(3) 0.044(3) 0.039(3) 0.001(2) 0.009(3) 0.013(3)
C31 0.038(3) 0.033(3) 0.039(3) 0.001(2) 0.017(3) 0.002(2)
C16 0.025(3) 0.024(3) 0.037(3) 0.003(2) 0.012(2) -0.002(2)
C40 0.031(3) 0.039(3) 0.037(3) 0.002(2) 0.012(2) 0.006(2)
C33 0.035(3) 0.044(3) 0.036(3) -0.008(2) 0.021(2) -0.007(2)
C52 0.047(3) 0.045(3) 0.038(3) -0.010(2) 0.023(3) -0.017(3)
C4 0.049(3) 0.025(3) 0.038(3) 0.000(2) 0.017(3) -0.002(2)
C53 0.053(4) 0.050(4) 0.037(3) -0.008(3) 0.021(3) -0.019(3)
C35 0.065(4) 0.039(4) 0.090(5) 0.001(3) 0.048(4) 0.012(3)
C23 0.038(3) 0.079(5) 0.047(3) 0.024(3) 0.016(3) 0.017(3)
C30 0.033(3) 0.042(3) 0.056(4) -0.011(3) 0.008(3) 0.014(3)
C38 0.048(4) 0.053(4) 0.049(3) -0.007(3) 0.013(3) -0.018(3)
C41 0.044(3) 0.052(4) 0.036(3) 0.006(3) 0.021(3) 0.005(3)
C56 0.042(3) 0.074(4) 0.036(3) -0.003(3) 0.006(3) -0.029(3)
C43 0.055(4) 0.033(3) 0.067(4) 0.000(3) 0.025(3) 0.011(3)
C24 0.021(3) 0.092(5) 0.050(4) 0.025(3) 0.006(3) -0.006(3)
C36 0.089(6) 0.035(4) 0.091(5) -0.007(4) 0.043(5) -0.013(4)
C25 0.034(3) 0.053(4) 0.038(3) 0.011(3) 0.010(3) -0.006(3)
C37 0.068(5) 0.063(5) 0.071(5) -0.017(4) 0.024(4) -0.033(4)
C28 0.044(3) 0.054(4) 0.028(3) -0.008(2) 0.014(2) -0.008(3)
C22 0.052(4) 0.044(3) 0.043(3) 0.008(3) 0.020(3) 0.012(3)
C55 0.076(5) 0.063(4) 0.034(3) -0.003(3) 0.020(3) -0.006(4)

loop_
_atom_type_symbol
_atom_type_description
_atom_type_scat_dispersion_real
_atom_type_scat_dispersion_imag
_atom_type_scat_source
C C 0.0033 0.0016 'International Tables Vol C Tables 4.2.6.8 and 6.1.1.4'
H H 0.0000 0.0000 'International Tables Vol C Tables 4.2.6.8 and 6.1.1.4'
N N 0.0061 0.0033 'International Tables Vol C Tables 4.2.6.8 and 6.1.1.4'
Ni Ni 0.3393 1.1124 'International Tables Vol C Tables 4.2.6.8 and 6.1.1.4'
Br Br -0.2901 2.4595 'International Tables Vol C Tables 4.2.6.8 and 6.1.1.4'

loop_
_geom_angle_atom_site_label_1
_geom_angle_atom_site_label_2
_geom_angle_atom_site_label_3
_geom_angle
N1 Ni1 N2 82.50(15)
N1 Ni1 Br1 109.68(11)
N2 Ni1 Br1 124.26(10)
N1 Ni1 Br2 112.71(11)
N2 Ni1 Br2 102.21(10)
Br1 Ni1 Br2 119.70(4)
C1 N2 C13 119.7(4)
C1 N2 Ni1 112.1(3)
C13 N2 Ni1 128.0(3)
C12 N1 C46 119.4(4)
C12 N1 Ni1 112.1(3)
C46 N1 Ni1 128.4(3)
C47 C46 C51 122.1(4)
C47 C46 N1 120.2(4)
C51 C46 N1 117.6(4)
C18 C13 C14 121.1(4)
C18 C13 N2 120.8(4)
C14 C13 N2 118.1(4)
C3 C2 C7 118.8(4)
C3 C2 C1 134.9(4)
C7 C2 C1 106.3(4)
C7 C6 C5 116.1(5)
C7 C6 C8 115.9(5)
C5 C6 C8 128.0(5)
C10 C11 C7 120.0(4)
C10 C11 C12 134.6(4)
C7 C11 C12 105.4(4)
C50 C51 C46 117.3(4)
C50 C51 C52 122.5(4)
C46 C51 C52 120.2(4)
N1 C12 C11 135.4(4)
N1 C12 C1 117.1(4)
C11 C12 C1 107.5(4)
C17 C18 C13 118.3(4)
C17 C18 C45 119.8(4)
C13 C18 C45 121.9(4)
C14 C15 C16 121.7(4)
C14 C15 H15A 119.2
C16 C15 H15A 119.2
C15 C14 C13 118.4(4)
C15 C14 C19 122.0(4)
C13 C14 C19 119.6(4)
C26 C19 C20 113.1(4)
C26 C19 C14 111.2(4)
C20 C19 C14 111.3(4)
C26 C19 H19A 107.0
C20 C19 H19A 107.0
C14 C19 H19A 107.0
C16 C17 C18 122.0(4)
C16 C17 H17A 119.0
C18 C17 H17A 119.0
N2 C1 C2 137.3(4)
N2 C1 C12 115.9(4)
C2 C1 C12 106.8(4)
C46 C47 C48 117.2(4)
C46 C47 C54 122.5(4)
C48 C47 C54 120.0(4)
C2 C3 C4 118.1(5)
C2 C3 H3A 120.9
C4 C3 H3A 120.9
C28 C27 C26 121.3(5)
C28 C27 H27A 119.4
C26 C27 H27A 119.4
C11 C10 C9 117.4(5)
C11 C10 H10A 121.3
C9 C10 H10A 121.3
C49 C48 C47 122.6(5)
C49 C48 H48A 118.7
C47 C48 H48A 118.7
C8 C9 C10 123.1(5)
C8 C9 H9A 118.5
C10 C9 H9A 118.5
C6 C7 C11 122.6(4)
C6 C7 C2 123.3(4)
C11 C7 C2 114.1(4)
C43 C42 C41 119.3(5)
C43 C42 H42A 120.4
C41 C42 H42A 120.4
C48 C49 C50 118.9(5)
C48 C49 C56 121.4(5)
C50 C49 C56 119.7(5)
C31 C26 C27 117.8(4)
C31 C26 C19 119.0(4)
C27 C26 C19 123.1(4)
C33 C32 C16 113.2(4)
C33 C32 C39 111.4(4)
C16 C32 C39 111.4(4)
C33 C32 H32A 106.8
C16 C32 H32A 106.8
C39 C32 H32A 106.8
C30 C29 C28 118.7(5)
C30 C29 H29A 120.6
C28 C29 H29A 120.6
C18 C45 H45A 109.5
C18 C45 H45B 109.5
H45A C45 H45B 109.5
C18 C45 H45C 109.5
H45A C45 H45C 109.5
H45B C45 H45C 109.5
C44 C39 C40 118.8(4)
C44 C39 C32 119.0(4)
C40 C39 C32 122.1(4)
C22 C21 C20 120.9(5)
C22 C21 H21A 119.5
C20 C21 H21A 119.5
C25 C20 C21 119.2(5)
C25 C20 C19 119.2(4)
C21 C20 C19 121.6(4)
C4 C5 C6 120.6(5)
C4 C5 H5A 119.7
C6 C5 H5A 119.7
C49 C50 C51 121.9(5)
C49 C50 H50A 119.1
C51 C50 H50A 119.1
C43 C44 C39 119.6(5)
C43 C44 H44A 120.2
C39 C44 H44A 120.2
C33 C34 C35 121.5(6)
C33 C34 H34A 119.3
C35 C34 H34A 119.3
C47 C54 C55 111.5(4)
C47 C54 H54A 109.3
C55 C54 H54A 109.3
C47 C54 H54B 109.3
C55 C54 H54B 109.3
H54A C54 H54B 108.0
C9 C8 C6 121.0(5)
C9 C8 H8A 119.5
C6 C8 H8A 119.5
C26 C31 C30 120.9(5)
C26 C31 H31A 119.5
C30 C31 H31A 119.5
C17 C16 C15 118.5(4)
C17 C16 C32 119.0(4)
C15 C16 C32 122.4(4)
C41 C40 C39 120.6(5)
C41 C40 H40A 119.7
C39 C40 H40A 119.7
C34 C33 C38 116.7(5)
C34 C33 C32 123.5(5)
C38 C33 C32 119.6(5)
C51 C52 C53 116.9(4)
C51 C52 H52A 108.1
C53 C52 H52A 108.1
C51 C52 H52B 108.1
C53 C52 H52B 108.1
H52A C52 H52B 107.3
C5 C4 C3 123.1(5)
C5 C4 H4A 118.4
C3 C4 H4A 118.4
C52 C53 H53A 109.5
C52 C53 H53B 109.5
H53A C53 H53B 109.5
C52 C53 H53C 109.5
H53A C53 H53C 109.5
H53B C53 H53C 109.5
C36 C35 C34 120.3(7)
C36 C35 H35A 119.9
C34 C35 H35A 119.9
C24 C23 C22 120.2(6)
C24 C23 H23A 119.9
C22 C23 H23A 119.9
C29 C30 C31 120.5(5)
C29 C30 H30A 119.7
C31 C30 H30A 119.7
C37 C38 C33 120.5(6)
C37 C38 H38A 119.7
C33 C38 H38A 119.7
C42 C41 C40 120.0(5)
C42 C41 H41A 120.0
C40 C41 H41A 120.0
C49 C56 H56A 109.5
C49 C56 H56B 109.5
H56A C56 H56B 109.5
C49 C56 H56C 109.5
H56A C56 H56C 109.5
H56B C56 H56C 109.5
C42 C43 C44 121.7(5)
C42 C43 H43A 119.2
C44 C43 H43A 119.2
C23 C24 C25 120.7(5)
C23 C24 H24A 119.6
C25 C24 H24A 119.6
C37 C36 C35 119.5(6)
C37 C36 H36A 120.2
C35 C36 H36A 120.2
C20 C25 C24 119.3(5)
C20 C25 H25A 120.3
C24 C25 H25A 120.3
C36 C37 C38 121.4(6)
C36 C37 H37A 119.3
C38 C37 H37A 119.3
C29 C28 C27 120.7(5)
C29 C28 H28A 119.6
C27 C28 H28A 119.6
C23 C22 C21 119.6(6)
C23 C22 H22A 120.2
C21 C22 H22A 120.2
C54 C55 H55A 109.5
C54 C55 H55B 109.5
H55A C55 H55B 109.5
C54 C55 H55C 109.5
H55A C55 H55C 109.5
H55B C55 H55C 109.5

loop_
_geom_bond_atom_site_label_1
_geom_bond_atom_site_label_2
_geom_bond_distance
Ni1 N1 2.018(4)
Ni1 N2 2.037(4)
Ni1 Br1 2.3232(9)
Ni1 Br2 2.3265(11)
N2 C1 1.283(6)
N2 C13 1.444(5)
N1 C12 1.287(6)
N1 C46 1.440(6)
C46 C47 1.391(6)
C46 C51 1.417(6)
C13 C18 1.389(6)
C13 C14 1.410(6)
C2 C3 1.382(6)
C2 C7 1.420(6)
C2 C1 1.448(6)
C6 C7 1.405(7)
C6 C5 1.411(7)
C6 C8 1.422(7)
C11 C10 1.374(6)
C11 C7 1.418(6)
C11 C12 1.459(6)
C51 C50 1.390(6)
C51 C52 1.499(7)
C12 C1 1.525(6)
C18 C17 1.389(6)
C18 C45 1.518(6)
C15 C14 1.383(6)
C15 C16 1.390(6)
C15 H15A 0.9500
C14 C19 1.531(6)
C19 C26 1.520(6)
C19 C20 1.531(7)
C19 H19A 1.0000
C17 C16 1.386(6)
C17 H17A 0.9500
C47 C48 1.392(7)
C47 C54 1.508(6)
C3 C4 1.405(7)
C3 H3A 0.9500
C27 C28 1.384(7)
C27 C26 1.386(6)
C27 H27A 0.9500
C10 C9 1.419(7)
C10 H10A 0.9500
C48 C49 1.375(7)
C48 H48A 0.9500
C9 C8 1.355(8)
C9 H9A 0.9500
C42 C43 1.362(8)
C42 C41 1.377(8)
C42 H42A 0.9500
C49 C50 1.384(7)
C49 C56 1.508(7)
C26 C31 1.385(7)
C32 C33 1.515(7)
C32 C16 1.526(6)
C32 C39 1.549(6)
C32 H32A 1.0000
C29 C30 1.376(8)
C29 C28 1.381(8)
C29 H29A 0.9500
C45 H45A 0.9800
C45 H45B 0.9800
C45 H45C 0.9800
C39 C44 1.385(7)
C39 C40 1.386(7)
C21 C22 1.374(7)
C21 C20 1.385(7)
C21 H21A 0.9500
C20 C25 1.381(7)
C5 C4 1.370(7)
C5 H5A 0.9500
C50 H50A 0.9500
C44 C43 1.378(7)
C44 H44A 0.9500
C34 C33 1.388(8)
C34 C35 1.388(8)
C34 H34A 0.9500
C54 C55 1.522(8)
C54 H54A 0.9900
C54 H54B 0.9900
C8 H8A 0.9500
C31 C30 1.396(7)
C31 H31A 0.9500
C40 C41 1.382(7)
C40 H40A 0.9500
C33 C38 1.393(7)
C52 C53 1.520(6)
C52 H52A 0.9900
C52 H52B 0.9900
C4 H4A 0.9500
C53 H53A 0.9800
C53 H53B 0.9800
C53 H53C 0.9800
C35 C36 1.361(9)
C35 H35A 0.9500
C23 C24 1.364(9)
C23 C22 1.373(8)
C23 H23A 0.9500
C30 H30A 0.9500
C38 C37 1.391(9)
C38 H38A 0.9500
C41 H41A 0.9500
C56 H56A 0.9800
C56 H56B 0.9800
C56 H56C 0.9800
C43 H43A 0.9500
C24 C25 1.391(8)
C24 H24A 0.9500
C36 C37 1.344(10)
C36 H36A 0.9500
C25 H25A 0.9500
C37 H37A 0.9500
C28 H28A 0.9500
C22 H22A 0.9500
C55 H55A 0.9800
C55 H55B 0.9800
C55 H55C 0.9800

loop_
_geom_torsion_atom_site_label_1
_geom_torsion_atom_site_label_2
_geom_torsion_atom_site_label_3
_geom_torsion_atom_site_label_4
_geom_torsion
N1 Ni1 N2 C1 4.9(3)
Br1 Ni1 N2 C1 113.7(3)
Br2 Ni1 N2 C1 -106.8(3)
N1 Ni1 N2 C13 -180.0(4)
Br1 Ni1 N2 C13 -71.2(4)
Br2 Ni1 N2 C13 68.3(3)
N2 Ni1 N1 C12 -2.2(3)
Br1 Ni1 N1 C12 -126.0(3)
Br2 Ni1 N1 C12 98.0(3)
N2 Ni1 N1 C46 -177.6(4)
Br1 Ni1 N1 C46 58.6(4)
Br2 Ni1 N1 C46 -77.4(4)
C12 N1 C46 C47 100.6(5)
Ni1 N1 C46 C47 -84.3(5)
C12 N1 C46 C51 -80.0(5)
Ni1 N1 C46 C51 95.1(5)
C1 N2 C13 C18 77.1(5)
Ni1 N2 C13 C18 -97.6(5)
C1 N2 C13 C14 -106.0(5)
Ni1 N2 C13 C14 79.2(5)
C47 C46 C51 C50 -0.8(7)
N1 C46 C51 C50 179.8(4)
C47 C46 C51 C52 179.9(5)
N1 C46 C51 C52 0.5(7)
C46 N1 C12 C11 -0.8(8)
Ni1 N1 C12 C11 -176.7(4)
C46 N1 C12 C1 175.3(4)
Ni1 N1 C12 C1 -0.5(5)
C10 C11 C12 N1 -4.3(9)
C7 C11 C12 N1 174.8(5)
C10 C11 C12 C1 179.3(5)
C7 C11 C12 C1 -1.6(5)
C14 C13 C18 C17 2.4(7)
N2 C13 C18 C17 179.1(4)
C14 C13 C18 C45 -176.4(4)
N2 C13 C18 C45 0.3(7)
C16 C15 C14 C13 0.8(7)
C16 C15 C14 C19 177.7(4)
C18 C13 C14 C15 -2.1(7)
N2 C13 C14 C15 -178.9(4)
C18 C13 C14 C19 -179.1(4)
N2 C13 C14 C19 4.1(6)
C15 C14 C19 C26 21.8(6)
C13 C14 C19 C26 -161.3(4)
C15 C14 C19 C20 -105.2(5)
C13 C14 C19 C20 71.7(5)
C13 C18 C17 C16 -1.3(7)
C45 C18 C17 C16 177.5(5)
C13 N2 C1 C2 -1.4(8)
Ni1 N2 C1 C2 174.1(4)
C13 N2 C1 C12 178.0(4)
Ni1 N2 C1 C12 -6.5(5)
C3 C2 C1 N2 -3.9(9)
C7 C2 C1 N2 178.4(5)
C3 C2 C1 C12 176.7(5)
C7 C2 C1 C12 -1.1(5)
N1 C12 C1 N2 5.0(6)
C11 C12 C1 N2 -177.9(4)
N1 C12 C1 C2 -175.5(4)
C11 C12 C1 C2 1.7(5)
C51 C46 C47 C48 -0.2(7)
N1 C46 C47 C48 179.1(4)
C51 C46 C47 C54 174.5(5)
N1 C46 C47 C54 -6.2(7)
C7 C2 C3 C4 0.5(6)
C1 C2 C3 C4 -177.0(5)
C7 C11 C10 C9 -0.9(7)
C12 C11 C10 C9 178.1(5)
C46 C47 C48 C49 0.5(7)
C54 C47 C48 C49 -174.3(5)
C11 C10 C9 C8 -0.6(8)
C5 C6 C7 C11 177.2(4)
C8 C6 C7 C11 -1.0(7)
C5 C6 C7 C2 -1.1(7)
C8 C6 C7 C2 -179.4(4)
C10 C11 C7 C6 1.7(7)
C12 C11 C7 C6 -177.5(4)
C10 C11 C7 C2 -179.8(4)
C12 C11 C7 C2 1.0(5)
C3 C2 C7 C6 0.4(7)
C1 C2 C7 C6 178.6(4)
C3 C2 C7 C11 -178.1(4)
C1 C2 C7 C11 0.1(5)
C47 C48 C49 C50 0.3(8)
C47 C48 C49 C56 179.2(5)
C28 C27 C26 C31 -1.7(7)
C28 C27 C26 C19 173.2(4)
C20 C19 C26 C31 -150.3(4)
C14 C19 C26 C31 83.6(5)
C20 C19 C26 C27 34.8(6)
C14 C19 C26 C27 -91.3(5)
C33 C32 C39 C44 152.0(5)
C16 C32 C39 C44 -80.6(6)
C33 C32 C39 C40 -30.9(6)
C16 C32 C39 C40 96.5(5)
C22 C21 C20 C25 -0.2(7)
C22 C21 C20 C19 -179.3(4)
C26 C19 C20 C25 91.1(5)
C14 C19 C20 C25 -143.0(4)
C26 C19 C20 C21 -89.8(5)
C14 C19 C20 C21 36.2(6)
C7 C6 C5 C4 1.0(7)
C8 C6 C5 C4 179.1(5)
C48 C49 C50 C51 -1.4(8)
C56 C49 C50 C51 179.7(5)
C46 C51 C50 C49 1.7(7)
C52 C51 C50 C49 -179.0(5)
C40 C39 C44 C43 -0.7(8)
C32 C39 C44 C43 176.5(5)
C46 C47 C54 C55 -100.3(6)
C48 C47 C54 C55 74.2(6)
C10 C9 C8 C6 1.2(8)
C7 C6 C8 C9 -0.4(7)
C5 C6 C8 C9 -178.5(5)
C27 C26 C31 C30 0.8(7)
C19 C26 C31 C30 -174.3(5)
C18 C17 C16 C15 0.0(7)
C18 C17 C16 C32 -178.0(4)
C14 C15 C16 C17 0.2(7)
C14 C15 C16 C32 178.2(4)
C33 C32 C16 C17 -75.9(6)
C39 C32 C16 C17 157.7(4)
C33 C32 C16 C15 106.1(5)
C39 C32 C16 C15 -20.3(6)
C44 C39 C40 C41 -0.2(7)
C32 C39 C40 C41 -177.3(5)
C35 C34 C33 C38 2.4(8)
C35 C34 C33 C32 -172.7(5)
C16 C32 C33 C34 -37.3(6)
C39 C32 C33 C34 89.1(6)
C16 C32 C33 C38 147.8(5)
C39 C32 C33 C38 -85.8(6)
C50 C51 C52 C53 2.6(8)
C46 C51 C52 C53 -178.1(5)
C6 C5 C4 C3 -0.2(8)
C2 C3 C4 C5 -0.6(7)
C33 C34 C35 C36 -2.6(9)
C28 C29 C30 C31 -2.3(8)
C26 C31 C30 C29 1.2(8)
C34 C33 C38 C37 -0.4(8)
C32 C33 C38 C37 174.8(5)
C43 C42 C41 C40 -2.5(9)
C39 C40 C41 C42 1.8(8)
C41 C42 C43 C44 1.6(9)
C39 C44 C43 C42 0.0(9)
C22 C23 C24 C25 0.9(9)
C34 C35 C36 C37 0.7(10)
C21 C20 C25 C24 0.5(7)
C19 C20 C25 C24 179.6(5)
C23 C24 C25 C20 -0.8(8)
C35 C36 C37 C38 1.3(11)
C33 C38 C37 C36 -1.5(10)
C30 C29 C28 C27 1.4(8)
C26 C27 C28 C29 0.6(8)
C24 C23 C22 C21 -0.6(8)
C20 C21 C22 C23 0.2(7)

loop_
_platon_squeeze_void_nr
_platon_squeeze_void_average_x
_platon_squeeze_void_average_y
_platon_squeeze_void_average_z
_platon_squeeze_void_volume
_platon_squeeze_void_count_electrons
1 0.500 0.500 0.500 446.5 79.1
2 0.500 0.000 1.000 446.4 79.1
3 0.262 0.847 0.113 9.3 0.3
4 0.262 0.653 0.613 9.3 0.1
5 0.738 0.347 0.387 9.4 0.2
6 0.738 0.153 0.887 9.4 0.1
